data_2209552
loop_
_publ_author_name
'Hao Xu'
'Yong Ling'
'Zhi-Hong Zou'
'Wen-Long Huang'
'Cheng Yao'

_publ_section_title
;5-(6,7-Dimethoxy-1,2,3,4-tetrahydroisoquinolin-2-yl)-4-phenyl-1,2,5-oxadiazole
 <i>N</i>-oxide
;
_journal_coeditor_code HK2064
_journal_issue 7
_journal_name_full 'Acta Crystallographica Section E'
_journal_page_first o3130
_journal_page_last o3132
_journal_paper_doi 10.1107/S1600536806023014
_journal_volume 62
_journal_year 2006
_chemical_formula_iupac 'C20 H21 N3 O4'
_chemical_formula_moiety 'C20 H21 N3 O4'
_chemical_formula_sum 'C20 H21 N3 O4'
_chemical_formula_weight 367.40
_chemical_melting_point 389(2)
_chemical_name_systematic
;
5-(6,7-Dimethoxy-1,2,3,4-tetrahydroisoquinolin-2-yl)-4-phenyl-
1,2,5-oxadiazole N-oxide
;
_space_group_IT_number 14
_symmetry_cell_setting monoclinic
_symmetry_space_group_name_Hall '-P 2ybc'
_symmetry_space_group_name_H-M 'P 1 21/c 1'
_atom_sites_solution_hydrogens geom
_atom_sites_solution_primary direct
_atom_sites_solution_secondary difmap
_audit_creation_method SHELXL-97
_cell_angle_alpha 90.00
_cell_angle_beta 105.38(3)
_cell_angle_gamma 90.00
_cell_formula_units_Z 4
_cell_length_a 12.850(3)
_cell_length_b 6.8840(14)
_cell_length_c 21.723(4)
_cell_measurement_reflns_used 25
_cell_measurement_temperature 296(2)
_cell_measurement_theta_max 13
_cell_measurement_theta_min 10
_cell_volume 1852.8(7)
_computing_cell_refinement 'CAD-4 Software'
_computing_data_collection 'CAD-4 Software (Enraf--Nonius, 1989)'
_computing_data_reduction 'XCAD4 (Harms & Wocadlo, 1995)'
_computing_molecular_graphics 'SHELXTL (Bruker, 2000)'
_computing_publication_material SHELXTL
_computing_structure_refinement 'SHELXL97 (Sheldrick, 1997)'
_computing_structure_solution 'SHELXS97 (Sheldrick, 1997)'
_diffrn_ambient_temperature 296(2)
_diffrn_measured_fraction_theta_full 0.999
_diffrn_measured_fraction_theta_max 0.999
_diffrn_measurement_device_type 'Enraf--Nonius CAD-4'
_diffrn_measurement_method \w/2\q
_diffrn_radiation_monochromator graphite
_diffrn_radiation_source 'fine-focus sealed tube'
_diffrn_radiation_type MoK\a
_diffrn_radiation_wavelength 0.71073
_diffrn_reflns_av_R_equivalents 0.0248
_diffrn_reflns_av_sigmaI/netI 0.0458
_diffrn_reflns_limit_h_max 15
_diffrn_reflns_limit_h_min 0
_diffrn_reflns_limit_k_max 8
_diffrn_reflns_limit_k_min 0
_diffrn_reflns_limit_l_max 25
_diffrn_reflns_limit_l_min -26
_diffrn_reflns_number 3798
_diffrn_reflns_theta_full 25.97
_diffrn_reflns_theta_max 25.97
_diffrn_reflns_theta_min 1.64
_diffrn_standards_decay_% 0
_diffrn_standards_interval_time 120
_diffrn_standards_number 3
_exptl_absorpt_coefficient_mu 0.093
_exptl_absorpt_correction_T_max 0.9726
_exptl_absorpt_correction_T_min 0.9637
_exptl_absorpt_correction_type psi-scan
_exptl_absorpt_process_details '(North <i>et al.</i>,  1968)'
_exptl_crystal_colour colorless
_exptl_crystal_density_diffrn 1.317
_exptl_crystal_density_method 'not measured'
_exptl_crystal_description block
_exptl_crystal_F_000 776
_exptl_crystal_size_max 0.40
_exptl_crystal_size_mid 0.30
_exptl_crystal_size_min 0.30
_refine_diff_density_max 0.150
_refine_diff_density_min -0.143
_refine_ls_extinction_coef 0.039(3)
_refine_ls_extinction_expression Fc^*^=kFc[1+0.001xFc^2^\l^3^/sin(2\q)]^-1/4^
_refine_ls_extinction_method SHELXL97
_refine_ls_goodness_of_fit_ref 0.997
_refine_ls_hydrogen_treatment constr
_refine_ls_matrix_type full
_refine_ls_number_parameters 245
_refine_ls_number_reflns 3630
_refine_ls_number_restraints 0
_refine_ls_restrained_S_all 0.997
_refine_ls_R_factor_all 0.0957
_refine_ls_R_factor_gt 0.0503
_refine_ls_shift/su_max 0.000
_refine_ls_shift/su_mean 0.000
_refine_ls_structure_factor_coef Fsqd
_refine_ls_weighting_details 'calc w=1/[\s^2^(Fo^2^)+(0.07P)^2^+0.11P] where P=(Fo^2^+2Fc^2^)/3'
_refine_ls_weighting_scheme calc
_refine_ls_wR_factor_gt 0.1196
_refine_ls_wR_factor_ref 0.1446
_reflns_number_gt 2165
_reflns_number_total 3630
_reflns_threshold_expression I>2\s(I)
_cod_data_source_file hk2064.cif
_cod_data_source_block I
_cod_original_sg_symbol_H-M 'P 21/c'
_cod_database_code 2209552
_cod_database_fobs_code 2209552

loop_
_symmetry_equiv_pos_as_xyz
'x, y, z'
'-x, y+1/2, -z+1/2'
'-x, -y, -z'
'x, -y-1/2, z-1/2'

loop_
_atom_site_type_symbol
_atom_site_label
_atom_site_fract_x
_atom_site_fract_y
_atom_site_fract_z
_atom_site_U_iso_or_equiv
_atom_site_adp_type
_atom_site_calc_flag
_atom_site_refinement_flags
_atom_site_occupancy
O O1 0.01786(14) 0.7727(3) -0.14640(10) 0.0924(7) Uani d . 1
O O2 -0.09163(13) 0.4708(3) -0.13015(9) 0.0870(6) Uani d . 1
O O3 0.61426(15) 0.0759(3) 0.09777(10) 0.0837(6) Uani d . 1
O O4 0.65153(13) 0.1479(3) 0.20414(9) 0.0744(6) Uani d . 1
N N1 0.32717(13) 0.2393(3) 0.06987(8) 0.0448(4) Uani d . 1
N N2 0.57702(17) 0.1050(3) 0.14421(10) 0.0629(6) Uani d . 1
N N3 0.59222(16) 0.1742(3) 0.24813(10) 0.0655(6) Uani d . 1
C C1 0.0806(2) 0.9099(5) -0.16931(16) 0.1047(12) Uani d . 1
H H1A 0.0339 0.9915 -0.2007 0.157 Uiso calc R 1
H H1B 0.1298 0.8431 -0.1884 0.157 Uiso calc R 1
H H1C 0.1205 0.9883 -0.1345 0.157 Uiso calc R 1
C C2 -0.1527(2) 0.3024(5) -0.12622(14) 0.0918(10) Uani d . 1
H H2A -0.2236 0.3152 -0.1546 0.138 Uiso calc R 1
H H2B -0.1581 0.2870 -0.0833 0.138 Uiso calc R 1
H H2C -0.1177 0.1907 -0.1381 0.138 Uiso calc R 1
C C3 0.01243(18) 0.4767(4) -0.09316(11) 0.0602(7) Uani d . 1
C C4 0.06194(18) 0.3369(4) -0.05035(10) 0.0572(6) Uani d . 1
H H4A 0.0231 0.2272 -0.0449 0.069 Uiso calc R 1
C C5 0.16920(17) 0.3555(3) -0.01485(9) 0.0478(5) Uani d . 1
C C6 0.22130(18) 0.1904(4) 0.02824(11) 0.0584(6) Uani d . 1
H H6A 0.1742 0.1523 0.0544 0.070 Uiso calc R 1
H H6B 0.2287 0.0798 0.0021 0.070 Uiso calc R 1
C C7 0.39225(17) 0.3439(3) 0.03474(9) 0.0474(5) Uani d . 1
H H7A 0.3955 0.2701 -0.0027 0.057 Uiso calc R 1
H H7B 0.4652 0.3599 0.0615 0.057 Uiso calc R 1
C C8 0.34249(17) 0.5411(3) 0.01479(10) 0.0484(6) Uani d . 1
H H8A 0.3466 0.6197 0.0524 0.058 Uiso calc R 1
H H8B 0.3826 0.6067 -0.0111 0.058 Uiso calc R 1
C C9 0.22649(16) 0.5197(3) -0.02262(9) 0.0455(5) Uani d . 1
C C10 0.17615(18) 0.6618(4) -0.06632(10) 0.0545(6) Uani d . 1
H H10A 0.2147 0.7721 -0.0715 0.065 Uiso calc R 1
C C11 0.07154(18) 0.6420(4) -0.10156(11) 0.0605(7) Uani d . 1
C C12 0.38239(18) 0.0619(3) 0.09896(10) 0.0536(6) Uani d . 1
H H12A 0.4047 -0.0126 0.0667 0.064 Uiso calc R 1
H H12B 0.3326 -0.0172 0.1148 0.064 Uiso calc R 1
C C13 0.47874(18) 0.1073(3) 0.15244(11) 0.0507(6) Uani d . 1
C C14 0.49038(17) 0.1494(3) 0.21749(10) 0.0483(6) Uani d . 1
C C15 0.40650(18) 0.1612(3) 0.25163(10) 0.0479(6) Uani d . 1
C C16 0.4319(2) 0.1157(3) 0.31643(10) 0.0587(6) Uani d . 1
H H16A 0.5024 0.0834 0.3380 0.070 Uiso calc R 1
C C17 0.3533(3) 0.1185(4) 0.34850(12) 0.0722(8) Uani d . 1
H H17A 0.3708 0.0871 0.3917 0.087 Uiso calc R 1
C C18 0.2492(2) 0.1673(4) 0.31736(12) 0.0715(8) Uani d . 1
H H18A 0.1961 0.1672 0.3393 0.086 Uiso calc R 1
C C19 0.2232(2) 0.2162(4) 0.25391(12) 0.0653(7) Uani d . 1
H H19A 0.1528 0.2514 0.2330 0.078 Uiso calc R 1
C C20 0.30182(18) 0.2131(3) 0.22106(11) 0.0544(6) Uani d . 1
H H20A 0.2840 0.2464 0.1780 0.065 Uiso calc R 1

loop_
_atom_site_aniso_label
_atom_site_aniso_U_11
_atom_site_aniso_U_22
_atom_site_aniso_U_33
_atom_site_aniso_U_12
_atom_site_aniso_U_13
_atom_site_aniso_U_23
O1 0.0559(11) 0.0944(16) 0.1150(15) -0.0003(11) 0.0019(10) 0.0545(13)
O2 0.0474(10) 0.1039(16) 0.0955(14) -0.0154(10) -0.0060(9) 0.0342(12)
O3 0.0810(13) 0.0833(14) 0.1011(14) 0.0171(11) 0.0494(12) 0.0270(12)
O4 0.0475(10) 0.0732(13) 0.0942(13) 0.0035(9) 0.0045(10) 0.0283(11)
N1 0.0465(10) 0.0426(10) 0.0422(9) -0.0073(8) 0.0061(8) 0.0038(8)
N2 0.0582(13) 0.0530(13) 0.0782(14) 0.0057(10) 0.0193(12) 0.0208(11)
N3 0.0546(13) 0.0597(13) 0.0722(13) 0.0012(11) -0.0008(11) 0.0178(11)
C1 0.079(2) 0.097(2) 0.125(3) -0.0073(19) 0.0048(19) 0.059(2)
C2 0.0490(15) 0.109(3) 0.104(2) -0.0258(17) -0.0036(15) 0.017(2)
C3 0.0421(13) 0.0754(17) 0.0593(14) -0.0080(13) 0.0068(11) 0.0107(13)
C4 0.0496(13) 0.0609(15) 0.0573(13) -0.0151(12) 0.0074(11) 0.0086(12)
C5 0.0482(13) 0.0481(13) 0.0448(11) -0.0082(11) 0.0083(10) 0.0012(10)
C6 0.0579(14) 0.0537(15) 0.0562(13) -0.0176(12) 0.0021(11) 0.0056(12)
C7 0.0501(13) 0.0487(13) 0.0411(11) -0.0076(11) 0.0081(10) -0.0005(10)
C8 0.0513(13) 0.0434(13) 0.0473(12) -0.0100(10) 0.0076(10) -0.0005(10)
C9 0.0464(12) 0.0465(13) 0.0425(11) -0.0048(10) 0.0094(10) -0.0017(10)
C10 0.0507(14) 0.0497(13) 0.0613(13) -0.0061(11) 0.0116(11) 0.0065(12)
C11 0.0473(13) 0.0641(16) 0.0662(15) 0.0007(12) 0.0080(12) 0.0173(13)
C12 0.0633(15) 0.0415(13) 0.0543(13) -0.0039(11) 0.0124(11) 0.0019(11)
C13 0.0495(13) 0.0402(13) 0.0605(14) 0.0012(10) 0.0112(11) 0.0139(11)
C14 0.0507(13) 0.0346(12) 0.0511(12) 0.0004(10) -0.0013(11) 0.0131(10)
C15 0.0575(14) 0.0329(11) 0.0467(12) 0.0016(10) 0.0024(11) 0.0016(10)
C16 0.0746(17) 0.0459(14) 0.0458(12) 0.0051(12) -0.0013(12) 0.0013(11)
C17 0.109(2) 0.0626(18) 0.0453(13) 0.0176(16) 0.0210(15) 0.0068(13)
C18 0.094(2) 0.0589(16) 0.0686(17) 0.0126(16) 0.0346(16) 0.0065(14)
C19 0.0645(16) 0.0632(17) 0.0681(16) 0.0063(13) 0.0175(13) 0.0034(13)
C20 0.0601(14) 0.0515(14) 0.0471(12) 0.0018(12) 0.0065(11) 0.0053(11)

loop_
_atom_type_symbol
_atom_type_description
_atom_type_scat_dispersion_real
_atom_type_scat_dispersion_imag
_atom_type_scat_source
C C 0.0033 0.0016 'International Tables Vol C Tables 4.2.6.8 and 6.1.1.4'
H H 0.0000 0.0000 'International Tables Vol C Tables 4.2.6.8 and 6.1.1.4'
N N 0.0061 0.0033 'International Tables Vol C Tables 4.2.6.8 and 6.1.1.4'
O O 0.0106 0.0060 'International Tables Vol C Tables 4.2.6.8 and 6.1.1.4'

loop_
_geom_angle_atom_site_label_1
_geom_angle_atom_site_label_2
_geom_angle_atom_site_label_3
_geom_angle
_geom_angle_publ_flag
C11 O1 C1 117.5(2) yes
C3 O2 C2 117.4(2) yes
N3 O4 N2 107.34(16) yes
C6 N1 C7 111.00(16) yes
C6 N1 C12 109.85(17) yes
C7 N1 C12 110.86(17) yes
O3 N2 C13 134.4(2) yes
O3 N2 O4 117.7(2) yes
C13 N2 O4 107.9(2) yes
C14 N3 O4 106.89(19) yes
O1 C1 H1A 109.5 ?
O1 C1 H1B 109.5 ?
H1A C1 H1B 109.5 ?
O1 C1 H1C 109.5 ?
H1A C1 H1C 109.5 ?
H1B C1 H1C 109.5 ?
O2 C2 H2A 109.5 ?
O2 C2 H2B 109.5 ?
H2A C2 H2B 109.5 ?
O2 C2 H2C 109.5 ?
H2A C2 H2C 109.5 ?
H2B C2 H2C 109.5 ?
O2 C3 C4 125.7(2) yes
O2 C3 C11 115.2(2) yes
C4 C3 C11 119.1(2) ?
C3 C4 C5 121.5(2) ?
C3 C4 H4A 119.2 ?
C5 C4 H4A 119.2 ?
C9 C5 C4 119.2(2) ?
C9 C5 C6 121.82(19) ?
C4 C5 C6 118.9(2) ?
N1 C6 C5 113.43(18) yes
N1 C6 H6A 108.9 ?
C5 C6 H6A 108.9 ?
N1 C6 H6B 108.9 ?
C5 C6 H6B 108.9 ?
H6A C6 H6B 107.7 ?
N1 C7 C8 109.52(17) yes
N1 C7 H7A 109.8 ?
C8 C7 H7A 109.8 ?
N1 C7 H7B 109.8 ?
C8 C7 H7B 109.8 ?
H7A C7 H7B 108.2 ?
C9 C8 C7 110.48(17) ?
C9 C8 H8A 109.6 ?
C7 C8 H8A 109.6 ?
C9 C8 H8B 109.6 ?
C7 C8 H8B 109.6 ?
H8A C8 H8B 108.1 ?
C5 C9 C10 119.30(19) ?
C5 C9 C8 119.82(19) ?
C10 C9 C8 120.86(19) ?
C11 C10 C9 121.4(2) ?
C11 C10 H10A 119.3 ?
C9 C10 H10A 119.3 ?
C10 C11 O1 124.6(2) yes
C10 C11 C3 119.5(2) ?
O1 C11 C3 115.8(2) yes
N1 C12 C13 111.59(18) yes
N1 C12 H12A 109.3 ?
C13 C12 H12A 109.3 ?
N1 C12 H12B 109.3 ?
C13 C12 H12B 109.3 ?
H12A C12 H12B 108.0 ?
N2 C13 C14 106.7(2) yes
N2 C13 C12 121.2(2) yes
C14 C13 C12 132.1(2) ?
N3 C14 C13 111.2(2) yes
N3 C14 C15 120.3(2) yes
C13 C14 C15 128.47(19) ?
C20 C15 C16 118.8(2) ?
C20 C15 C14 121.69(19) ?
C16 C15 C14 119.5(2) ?
C17 C16 C15 120.2(2) ?
C17 C16 H16A 119.9 ?
C15 C16 H16A 119.9 ?
C16 C17 C18 120.5(2) ?
C16 C17 H17A 119.8 ?
C18 C17 H17A 119.8 ?
C19 C18 C17 120.1(3) ?
C19 C18 H18A 120.0 ?
C17 C18 H18A 120.0 ?
C18 C19 C20 119.9(2) ?
C18 C19 H19A 120.1 ?
C20 C19 H19A 120.1 ?
C15 C20 C19 120.5(2) ?
C15 C20 H20A 119.7 ?
C19 C20 H20A 119.7 ?

loop_
_geom_bond_atom_site_label_1
_geom_bond_atom_site_label_2
_geom_bond_distance
_geom_bond_publ_flag
O1 C11 1.370(3) yes
O1 C1 1.415(3) yes
O2 C3 1.366(3) yes
O2 C2 1.415(3) yes
O3 N2 1.242(3) yes
O4 N3 1.383(3) yes
O4 N2 1.427(3) yes
N1 C6 1.459(3) yes
N1 C7 1.463(2) yes
N1 C12 1.469(3) yes
N2 C13 1.322(3) yes
N3 C14 1.313(3) yes
C1 H1A 0.9600 ?
C1 H1B 0.9600 ?
C1 H1C 0.9600 ?
C2 H2A 0.9600 ?
C2 H2B 0.9600 ?
C2 H2C 0.9600 ?
C3 C4 1.372(3) ?
C3 C11 1.407(3) ?
C4 C5 1.395(3) ?
C4 H4A 0.9300 ?
C5 C9 1.384(3) ?
C5 C6 1.511(3) ?
C6 H6A 0.9700 ?
C6 H6B 0.9700 ?
C7 C8 1.514(3) ?
C7 H7A 0.9700 ?
C7 H7B 0.9700 ?
C8 C9 1.504(3) ?
C8 H8A 0.9700 ?
C8 H8B 0.9700 ?
C9 C10 1.397(3) ?
C10 C11 1.366(3) ?
C10 H10A 0.9300 ?
C12 C13 1.489(3) ?
C12 H12A 0.9700 ?
C12 H12B 0.9700 ?
C13 C14 1.411(3) ?
C14 C15 1.464(3) ?
C15 C20 1.380(3) ?
C15 C16 1.394(3) ?
C16 C17 1.370(3) ?
C16 H16A 0.9300 ?
C17 C18 1.372(3) ?
C17 H17A 0.9300 ?
C18 C19 1.371(3) ?
C18 H18A 0.9300 ?
C19 C20 1.383(3) ?
C19 H19A 0.9300 ?
C20 H20A 0.9300 ?

loop_
_geom_hbond_atom_site_label_D
_geom_hbond_atom_site_label_H
_geom_hbond_atom_site_label_A
_geom_hbond_site_symmetry_A
_geom_hbond_distance_DH
_geom_hbond_distance_HA
_geom_hbond_distance_DA
_geom_hbond_angle_DHA
_geom_hbond_publ_flag
C19 H19A O1 3_565 0.93 2.49 3.349(3) 154 yes

loop_
_geom_torsion_atom_site_label_1
_geom_torsion_atom_site_label_2
_geom_torsion_atom_site_label_3
_geom_torsion_atom_site_label_4
_geom_torsion
_geom_torsion_publ_flag
N3 O4 N2 O3 -179.94(19) ?
N3 O4 N2 C13 0.4(2) yes
N2 O4 N3 C14 0.0(2) yes
C2 O2 C3 C4 -2.9(4) ?
C2 O2 C3 C11 176.5(3) ?
O2 C3 C4 C5 179.6(2) ?
C11 C3 C4 C5 0.3(4) ?
C3 C4 C5 C9 0.6(3) ?
C3 C4 C5 C6 -176.0(2) ?
C7 N1 C6 C5 -44.1(3) ?
C12 N1 C6 C5 -167.05(19) ?
C9 C5 C6 N1 12.5(3) ?
C4 C5 C6 N1 -171.03(19) ?
C6 N1 C7 C8 67.0(2) ?
C12 N1 C7 C8 -170.63(16) ?
N1 C7 C8 C9 -55.1(2) ?
C4 C5 C9 C10 -0.8(3) ?
C6 C5 C9 C10 175.7(2) ?
C4 C5 C9 C8 -179.4(2) ?
C6 C5 C9 C8 -2.9(3) ?
C7 C8 C9 C5 23.9(3) ?
C7 C8 C9 C10 -154.7(2) ?
C5 C9 C10 C11 0.0(3) ?
C8 C9 C10 C11 178.6(2) ?
C9 C10 C11 O1 -178.2(2) ?
C9 C10 C11 C3 0.9(4) ?
C1 O1 C11 C10 16.6(4) ?
C1 O1 C11 C3 -162.6(3) ?
O2 C3 C11 C10 179.5(2) ?
C4 C3 C11 C10 -1.1(4) ?
O2 C3 C11 O1 -1.2(3) ?
C4 C3 C11 O1 178.2(2) ?
C6 N1 C12 C13 -167.11(18) ?
C7 N1 C12 C13 69.8(2) ?
O3 N2 C13 C14 179.8(2) ?
O4 N2 C13 C14 -0.6(2) yes
O3 N2 C13 C12 2.3(4) ?
O4 N2 C13 C12 -178.13(18) ?
N1 C12 C13 N2 -99.5(2) ?
N1 C12 C13 C14 83.7(3) ?
O4 N3 C14 C13 -0.4(2) yes
O4 N3 C14 C15 177.89(18) ?
N2 C13 C14 N3 0.7(3) yes
C12 C13 C14 N3 177.8(2) ?
N2 C13 C14 C15 -177.5(2) ?
C12 C13 C14 C15 -0.3(4) ?
N3 C14 C15 C20 153.7(2) ?
C13 C14 C15 C20 -28.3(3) ?
N3 C14 C15 C16 -27.4(3) ?
C13 C14 C15 C16 150.5(2) ?
C20 C15 C16 C17 1.5(3) ?
C14 C15 C16 C17 -177.4(2) ?
C15 C16 C17 C18 -0.5(4) ?
C16 C17 C18 C19 -0.8(4) ?
C17 C18 C19 C20 1.1(4) ?
C16 C15 C20 C19 -1.3(3) ?
C14 C15 C20 C19 177.6(2) ?
C18 C19 C20 C15 0.0(4) ?

loop_
_cod_related_entry_id
_cod_related_entry_database
_cod_related_entry_code
1 ChemSpider 21127942
